data_7025651
loop_
_publ_author_name
'Boyle, Timothy J.'
'Raymond, Rebecca'
'Boye, Daniel M.'
'Ottley, Leigh Anna M.'
'Lu, Ping'

_publ_section_title
;
 Structurally characterized luminescent lanthanide zinc carboxylate
 precursors for Ln-Zn-O nanomaterials.
;
_journal_issue 34
_journal_name_full 'Dalton transactions (Cambridge, England : 2003)'
_journal_page_first 8050
_journal_page_last 8063
_journal_paper_doi 10.1039/c002492a
_journal_volume 39
_journal_year 2010
_chemical_formula_sum 'C45 H73 N2 Nd O14 Zn2'
_chemical_formula_weight 1141.03
_chemical_name_common NdZnOBcpy
_chemical_name_systematic
;
?
;
_space_group_IT_number 33
_symmetry_cell_setting orthorhombic
_symmetry_space_group_name_Hall 'P 2c -2n'
_symmetry_space_group_name_H-M 'P n a 21'
_atom_sites_solution_hydrogens geom
_atom_sites_solution_primary direct
_atom_sites_solution_secondary difmap
_audit_creation_method SHELXL-97
_cell_angle_alpha 90.00
_cell_angle_beta 90.00
_cell_angle_gamma 90.00
_cell_formula_units_Z 4
_cell_length_a 18.846(2)
_cell_length_b 15.125(2)
_cell_length_c 19.045(2)
_cell_measurement_reflns_used 8404
_cell_measurement_temperature 173(2)
_cell_measurement_theta_max 25.39
_cell_measurement_theta_min 2.41
_cell_volume 5428.7(11)
_computing_cell_refinement 'Bruker SMART'
_computing_data_collection 'Bruker SMART'
_computing_data_reduction 'Bruker SAINT'
_computing_molecular_graphics 'Bruker SHELXTL'
_computing_publication_material 'Bruker SHELXTL'
_computing_structure_refinement 'SHELXL-97 (Sheldrick, 1997)'
_computing_structure_solution 'SHELXS-97 (Sheldrick, 1990)'
_diffrn_ambient_temperature 173(2)
_diffrn_measured_fraction_theta_full 1.000
_diffrn_measured_fraction_theta_max 1.000
_diffrn_measurement_device_type 'CCD area detector'
_diffrn_measurement_method 'phi and omega scans'
_diffrn_radiation_monochromator graphite
_diffrn_radiation_source 'fine-focus sealed tube'
_diffrn_radiation_type MoK\a
_diffrn_radiation_wavelength 0.71073
_diffrn_reflns_av_R_equivalents 0.0247
_diffrn_reflns_av_sigmaI/netI 0.0208
_diffrn_reflns_limit_h_max 22
_diffrn_reflns_limit_h_min -22
_diffrn_reflns_limit_k_max 18
_diffrn_reflns_limit_k_min -18
_diffrn_reflns_limit_l_max 22
_diffrn_reflns_limit_l_min -22
_diffrn_reflns_number 38472
_diffrn_reflns_theta_full 25.39
_diffrn_reflns_theta_max 25.39
_diffrn_reflns_theta_min 1.73
_exptl_absorpt_coefficient_mu 1.877
_exptl_absorpt_correction_T_max 0.555
_exptl_absorpt_correction_T_min 0.463
_exptl_absorpt_correction_type empirical
_exptl_absorpt_process_details SADABS
_exptl_crystal_colour blue
_exptl_crystal_density_diffrn 1.396
_exptl_crystal_density_meas ?
_exptl_crystal_density_method 'not measured'
_exptl_crystal_description cube
_exptl_crystal_F_000 2356
_exptl_crystal_size_max 0.431
_exptl_crystal_size_mid 0.418
_exptl_crystal_size_min 0.314
_refine_diff_density_max 0.809
_refine_diff_density_min -0.448
_refine_diff_density_rms 0.070
_refine_ls_abs_structure_details 'Flack H D (1983), Acta Cryst. A39, 876-881'
_refine_ls_abs_structure_Flack 1.0(1)
_refine_ls_extinction_method none
_refine_ls_goodness_of_fit_ref 1.051
_refine_ls_hydrogen_treatment constr
_refine_ls_matrix_type full
_refine_ls_number_parameters 597
_refine_ls_number_reflns 9871
_refine_ls_number_restraints 1
_refine_ls_restrained_S_all 1.051
_refine_ls_R_factor_all 0.0243
_refine_ls_R_factor_gt 0.0236
_refine_ls_shift/su_max 0.001
_refine_ls_shift/su_mean 0.000
_refine_ls_structure_factor_coef Fsqd
_refine_ls_weighting_details 'calc w=1/[\s^2^(Fo^2^)+(0.0365P)^2^+2.5402P] where P=(Fo^2^+2Fc^2^)/3'
_refine_ls_weighting_scheme calc
_refine_ls_wR_factor_gt 0.0603
_refine_ls_wR_factor_ref 0.0609
_reflns_number_gt 9665
_reflns_number_total 9871
_reflns_threshold_expression >2sigma(I)
_cod_data_source_file c002492a.txt
_cod_data_source_block 7ag031ss
_cod_depositor_comments
;
The following automatic conversions were performed:

'_symmetry_cell_setting' value 'Orthorhombic' changed to
'orthorhombic' according to
/home/saulius/struct/CIF-dictionaries/cif_core.dic dictionary named
'cif_core.dic' version 2.4.2 from 2011-04-26.

Automatic conversion script
Id: cif_fix_values 1891 2012-01-12 08:04:46Z andrius 

The following automatic conversions were performed:

'_exptl_crystal_density_meas' value 'not measured' was changed to '?'
- the value is perceived as not measured.

Automatic conversion script
Id: cif_fix_values 3008 2015-01-20 13:52:24Z robertas 
;
_cod_original_cell_volume 5428.8(12)
_cod_original_sg_symbol_H-M Pna2(1)
_cod_database_code 7025651

loop_
_symmetry_equiv_pos_as_xyz
'x, y, z'
'-x, -y, z+1/2'
'x+1/2, -y+1/2, z'
'-x+1/2, y+1/2, z+1/2'

loop_
_atom_site_label
_atom_site_type_symbol
_atom_site_fract_x
_atom_site_fract_y
_atom_site_fract_z
_atom_site_U_iso_or_equiv
_atom_site_adp_type
_atom_site_occupancy
_atom_site_symmetry_multiplicity
_atom_site_calc_flag
_atom_site_refinement_flags
Nd1 Nd 0.244972(7) 0.013843(8) 0.245343(13) 0.02417(5) Uani 1 1 d .
Zn1 Zn 0.315137(19) -0.10090(2) 0.422870(19) 0.03130(8) Uani 1 1 d .
Zn2 Zn 0.347914(19) 0.13061(2) 0.081047(19) 0.03106(8) Uani 1 1 d .
O1 O 0.24368(13) -0.02370(18) 0.46372(16) 0.0409(6) Uani 1 1 d .
O2 O 0.19661(14) 0.01855(17) 0.36295(13) 0.0419(6) Uani 1 1 d .
O3 O 0.39980(12) -0.03076(14) 0.40134(12) 0.0377(5) Uani 1 1 d .
O4 O 0.33886(13) 0.05400(17) 0.32871(13) 0.0429(6) Uani 1 1 d .
O5 O 0.28176(14) -0.20565(16) 0.37402(11) 0.0429(6) Uani 1 1 d .
O6 O 0.27738(13) -0.13517(15) 0.27317(12) 0.0382(5) Uani 1 1 d .
O7 O 0.13524(12) -0.07352(13) 0.24038(15) 0.0415(5) Uani 1 1 d .
O8 O 0.12210(12) 0.06943(14) 0.22181(12) 0.0372(5) Uani 1 1 d .
O9 O 0.22645(19) -0.00269(18) 0.11968(13) 0.0481(7) Uani 1 1 d .
O10 O 0.27472(14) 0.06762(17) 0.02997(12) 0.0416(5) Uani 1 1 d .
O11 O 0.35931(15) -0.00107(16) 0.18686(15) 0.0476(6) Uani 1 1 d .
O12 O 0.42412(13) 0.04427(15) 0.09861(12) 0.0393(5) Uani 1 1 d .
O13 O 0.25962(11) 0.16784(15) 0.22018(12) 0.0350(5) Uani 1 1 d .
O14 O 0.32282(13) 0.23277(15) 0.13669(12) 0.0401(5) Uani 1 1 d .
N1 N 0.35507(13) -0.16765(17) 0.50838(13) 0.0295(5) Uani 1 1 d .
N2 N 0.39688(15) 0.19959(18) 0.00092(15) 0.0371(6) Uani 1 1 d .
C1 C 0.20453(17) 0.0261(2) 0.42738(17) 0.0307(7) Uani 1 1 d .
C2 C 0.1639(2) 0.0978(2) 0.46719(19) 0.0433(8) Uani 1 1 d .
C3 C 0.1098(9) 0.0589(6) 0.5058(9) 0.316(12) Uani 1 1 d .
H3A H 0.1151 -0.0055 0.5045 0.474 Uiso 1 1 calc R
H3B H 0.0638 0.0755 0.4857 0.474 Uiso 1 1 calc R
H3C H 0.1123 0.0794 0.5546 0.474 Uiso 1 1 calc R
C4 C 0.2101(7) 0.1429(11) 0.5123(11) 0.361(15) Uani 1 1 d .
H4A H 0.1846 0.1603 0.5549 0.542 Uiso 1 1 calc .
H4B H 0.2283 0.1959 0.4886 0.542 Uiso 1 1 calc .
H4C H 0.2499 0.1042 0.5248 0.542 Uiso 1 1 calc .
C5 C 0.1314(7) 0.1595(7) 0.4208(4) 0.228(7) Uani 1 1 d .
H5A H 0.0943 0.1298 0.3936 0.343 Uiso 1 1 calc R
H5B H 0.1673 0.1835 0.3887 0.343 Uiso 1 1 calc R
H5C H 0.1104 0.2078 0.4480 0.343 Uiso 1 1 calc R
C6 C 0.39273(17) 0.0388(2) 0.36278(16) 0.0307(7) Uani 1 1 d .
C7 C 0.45287(18) 0.1068(2) 0.36444(17) 0.0343(7) Uani 1 1 d .
C8 C 0.4278(2) 0.1811(2) 0.4130(2) 0.0489(9) Uani 1 1 d .
H8A H 0.4189 0.1571 0.4600 0.073 Uiso 1 1 calc R
H8B H 0.3840 0.2069 0.3944 0.073 Uiso 1 1 calc R
H8C H 0.4645 0.2269 0.4158 0.073 Uiso 1 1 calc R
C9 C 0.52204(19) 0.0684(3) 0.3931(2) 0.0500(9) Uani 1 1 d .
H9A H 0.5147 0.0481 0.4414 0.075 Uiso 1 1 calc R
H9B H 0.5589 0.1141 0.3925 0.075 Uiso 1 1 calc R
H9C H 0.5369 0.0185 0.3638 0.075 Uiso 1 1 calc R
C10 C 0.4651(2) 0.1428(3) 0.29010(19) 0.0468(9) Uani 1 1 d .
H10A H 0.4986 0.1922 0.2920 0.070 Uiso 1 1 calc R
H10B H 0.4199 0.1632 0.2705 0.070 Uiso 1 1 calc R
H10C H 0.4845 0.0958 0.2603 0.070 Uiso 1 1 calc R
C11 C 0.26887(16) -0.2032(2) 0.30847(17) 0.0294(6) Uani 1 1 d .
C12 C 0.24602(17) -0.2903(2) 0.2744(2) 0.0369(8) Uani 1 1 d .
C13 C 0.3133(3) -0.3421(4) 0.2654(4) 0.108(3) Uani 1 1 d .
H13A H 0.3034 -0.3959 0.2385 0.163 Uiso 1 1 calc R
H13B H 0.3322 -0.3582 0.3117 0.163 Uiso 1 1 calc R
H13C H 0.3483 -0.3061 0.2403 0.163 Uiso 1 1 calc R
C14 C 0.1940(5) -0.3367(5) 0.3184(4) 0.146(4) Uani 1 1 d .
H14A H 0.1528 -0.2984 0.3261 0.219 Uiso 1 1 calc R
H14B H 0.2157 -0.3515 0.3636 0.219 Uiso 1 1 calc R
H14C H 0.1789 -0.3910 0.2947 0.219 Uiso 1 1 calc R
C15 C 0.2157(4) -0.2730(3) 0.2019(3) 0.093(2) Uani 1 1 d .
H15A H 0.1765 -0.2307 0.2055 0.140 Uiso 1 1 calc R
H15B H 0.1982 -0.3285 0.1819 0.140 Uiso 1 1 calc R
H15C H 0.2528 -0.2486 0.1715 0.140 Uiso 1 1 calc R
C16 C 0.09644(18) -0.0078(2) 0.22648(16) 0.0348(7) Uani 1 1 d .
C17 C 0.0166(2) -0.0217(2) 0.2159(2) 0.0433(8) Uani 1 1 d .
C18 C 0.0021(2) -0.1163(3) 0.1930(3) 0.0670(13) Uani 1 1 d .
H18A H -0.0491 -0.1250 0.1873 0.100 Uiso 1 1 calc R
H18B H 0.0202 -0.1573 0.2286 0.100 Uiso 1 1 calc R
H18C H 0.0260 -0.1277 0.1481 0.100 Uiso 1 1 calc R
C19 C -0.0174(2) -0.0028(3) 0.2881(2) 0.0529(10) Uani 1 1 d .
H19A H -0.0100 0.0594 0.3005 0.079 Uiso 1 1 calc R
H19B H 0.0046 -0.0406 0.3237 0.079 Uiso 1 1 calc R
H19C H -0.0684 -0.0152 0.2859 0.079 Uiso 1 1 calc R
C20 C -0.0132(2) 0.0422(4) 0.1615(2) 0.0665(12) Uani 1 1 d .
H20A H -0.0107 0.1028 0.1797 0.100 Uiso 1 1 calc R
H20B H -0.0628 0.0271 0.1516 0.100 Uiso 1 1 calc R
H20C H 0.0146 0.0380 0.1182 0.100 Uiso 1 1 calc R
C21 C 0.23641(19) 0.0078(2) 0.0560(2) 0.0320(8) Uani 1 1 d .
C22 C 0.1969(2) -0.0526(2) 0.00383(18) 0.0433(8) Uani 1 1 d .
C23 C 0.1642(4) -0.1295(4) 0.0422(3) 0.106(3) Uani 1 1 d .
H23A H 0.2018 -0.1687 0.0594 0.159 Uiso 1 1 calc R
H23B H 0.1332 -0.1624 0.0101 0.159 Uiso 1 1 calc R
H23C H 0.1363 -0.1076 0.0819 0.159 Uiso 1 1 calc R
C24 C 0.1417(4) 0.0027(4) -0.0342(4) 0.104(2) Uani 1 1 d .
H24A H 0.1047 0.0208 -0.0010 0.156 Uiso 1 1 calc R
H24B H 0.1203 -0.0325 -0.0719 0.156 Uiso 1 1 calc R
H24C H 0.1643 0.0552 -0.0542 0.156 Uiso 1 1 calc R
C25 C 0.2507(3) -0.0841(5) -0.0499(3) 0.0862(19) Uani 1 1 d .
H25A H 0.2638 -0.0348 -0.0807 0.129 Uiso 1 1 calc R
H25B H 0.2299 -0.1318 -0.0780 0.129 Uiso 1 1 calc R
H25C H 0.2931 -0.1060 -0.0257 0.129 Uiso 1 1 calc R
C26 C 0.40978(16) -0.01107(19) 0.14660(17) 0.0281(6) Uani 1 1 d .
C27 C 0.45549(17) -0.09493(19) 0.15214(16) 0.0327(7) Uani 1 1 d .
C28 C 0.4160(2) -0.1642(2) 0.1085(2) 0.0523(10) Uani 1 1 d .
H28A H 0.3666 -0.1679 0.1243 0.078 Uiso 1 1 calc R
H28B H 0.4389 -0.2219 0.1144 0.078 Uiso 1 1 calc R
H28C H 0.4172 -0.1473 0.0588 0.078 Uiso 1 1 calc R
C29 C 0.52926(19) -0.0803(3) 0.1216(2) 0.0525(10) Uani 1 1 d .
H29A H 0.5251 -0.0577 0.0736 0.079 Uiso 1 1 calc R
H29B H 0.5552 -0.1364 0.1211 0.079 Uiso 1 1 calc R
H29C H 0.5550 -0.0373 0.1506 0.079 Uiso 1 1 calc R
C30 C 0.4602(2) -0.1238(2) 0.22847(18) 0.0460(9) Uani 1 1 d .
H30A H 0.4847 -0.0782 0.2558 0.069 Uiso 1 1 calc R
H30B H 0.4866 -0.1794 0.2316 0.069 Uiso 1 1 calc R
H30C H 0.4122 -0.1323 0.2472 0.069 Uiso 1 1 calc R
C31 C 0.28383(16) 0.23431(19) 0.19111(15) 0.0281(6) Uani 1 1 d .
C32 C 0.26955(19) 0.3261(2) 0.22302(17) 0.0347(7) Uani 1 1 d .
C33 C 0.3335(2) 0.3469(3) 0.2690(2) 0.0505(9) Uani 1 1 d .
H33A H 0.3768 0.3449 0.2405 0.076 Uiso 1 1 calc R
H33B H 0.3368 0.3032 0.3068 0.076 Uiso 1 1 calc R
H33C H 0.3281 0.4061 0.2893 0.076 Uiso 1 1 calc R
C34 C 0.2022(2) 0.3246(3) 0.2682(2) 0.0512(10) Uani 1 1 d .
H34A H 0.1956 0.3825 0.2903 0.077 Uiso 1 1 calc R
H34B H 0.2069 0.2792 0.3046 0.077 Uiso 1 1 calc R
H34C H 0.1612 0.3111 0.2385 0.077 Uiso 1 1 calc R
C35 C 0.2638(2) 0.3958(2) 0.1648(2) 0.0493(10) Uani 1 1 d .
H35A H 0.2557 0.4540 0.1859 0.074 Uiso 1 1 calc R
H35B H 0.2242 0.3810 0.1337 0.074 Uiso 1 1 calc R
H35C H 0.3080 0.3969 0.1377 0.074 Uiso 1 1 calc R
C36 C 0.40548(19) -0.1302(2) 0.54854(17) 0.0379(7) Uani 1 1 d .
H36 H 0.4221 -0.0729 0.5363 0.045 Uiso 1 1 calc R
C37 C 0.43392(19) -0.1706(2) 0.60614(18) 0.0419(8) Uani 1 1 d .
H37 H 0.4700 -0.1424 0.6327 0.050 Uiso 1 1 calc R
C38 C 0.40942(18) -0.2533(2) 0.62521(17) 0.0375(7) Uani 1 1 d .
H38 H 0.4278 -0.2822 0.6656 0.045 Uiso 1 1 calc R
C39 C 0.35809(18) -0.2932(2) 0.58485(19) 0.0371(7) Uani 1 1 d .
H39 H 0.3405 -0.3501 0.5968 0.045 Uiso 1 1 calc R
C40 C 0.33245(17) -0.2485(2) 0.52620(16) 0.0325(7) Uani 1 1 d .
H40 H 0.2976 -0.2765 0.4978 0.039 Uiso 1 1 calc R
C41 C 0.44446(19) 0.1587(2) -0.03816(17) 0.0399(8) Uani 1 1 d .
H41 H 0.4528 0.0979 -0.0290 0.048 Uiso 1 1 calc R
C42 C 0.4830(2) 0.1978(3) -0.09141(19) 0.0497(9) Uani 1 1 d .
H42 H 0.5188 0.1662 -0.1159 0.060 Uiso 1 1 calc R
C43 C 0.4678(4) 0.2821(4) -0.1072(4) 0.120(3) Uani 1 1 d .
H43 H 0.4944 0.3128 -0.1419 0.144 Uiso 1 1 calc R
C44 C 0.3807(3) 0.2816(3) -0.0160(3) 0.091(2) Uani 1 1 d .
H44 H 0.3463 0.3121 0.0113 0.110 Uiso 1 1 calc R
C45 C 0.4119(4) 0.3247(3) -0.0717(4) 0.128(3) Uani 1 1 d .
H45 H 0.3960 0.3816 -0.0859 0.154 Uiso 1 1 calc R

loop_
_atom_site_aniso_label
_atom_site_aniso_U_11
_atom_site_aniso_U_22
_atom_site_aniso_U_33
_atom_site_aniso_U_23
_atom_site_aniso_U_13
_atom_site_aniso_U_12
Nd1 0.03269(8) 0.01968(7) 0.02013(7) 0.00078(9) -0.00056(7) -0.00096(5)
Zn1 0.04110(19) 0.02585(17) 0.02693(16) 0.00425(14) 0.00196(15) -0.00100(14)
Zn2 0.03712(18) 0.02557(16) 0.03050(17) 0.00430(14) 0.00345(15) 0.00239(14)
O1 0.0538(17) 0.0350(16) 0.0338(15) 0.0037(12) 0.0049(10) 0.0078(10)
O2 0.0436(15) 0.0533(16) 0.0288(13) -0.0034(10) 0.0021(11) 0.0016(11)
O3 0.0409(12) 0.0337(12) 0.0384(13) 0.0102(10) 0.0055(10) -0.0038(9)
O4 0.0452(14) 0.0454(14) 0.0381(13) 0.0074(11) -0.0100(11) -0.0101(11)
O5 0.0655(16) 0.0341(13) 0.0291(12) 0.0015(10) -0.0074(11) -0.0078(12)
O6 0.0522(14) 0.0248(11) 0.0377(12) 0.0043(9) -0.0013(10) 0.0001(10)
O7 0.0479(12) 0.0273(10) 0.0493(13) 0.0077(12) -0.0051(13) -0.0060(9)
O8 0.0362(11) 0.0291(11) 0.0462(13) 0.0056(9) -0.0048(9) -0.0045(9)
O9 0.0709(19) 0.0490(15) 0.0244(14) -0.0049(10) -0.0030(13) -0.0096(13)
O10 0.0500(14) 0.0400(14) 0.0348(12) 0.0007(10) 0.0018(11) -0.0058(11)
O11 0.0534(16) 0.0404(14) 0.0491(15) 0.0103(12) 0.0142(13) 0.0122(11)
O12 0.0432(13) 0.0325(11) 0.0420(13) 0.0110(10) 0.0037(10) 0.0063(10)
O13 0.0432(12) 0.0254(12) 0.0364(12) 0.0019(9) -0.0015(9) -0.0027(9)
O14 0.0545(14) 0.0283(12) 0.0377(12) 0.0006(10) 0.0101(11) 0.0008(10)
N1 0.0339(13) 0.0261(13) 0.0286(13) 0.0027(10) 0.0007(10) -0.0018(10)
N2 0.0438(15) 0.0306(15) 0.0370(14) 0.0078(12) 0.0104(12) 0.0085(12)
C1 0.0360(17) 0.0313(15) 0.0248(15) -0.0002(13) 0.0075(13) -0.0057(12)
C2 0.056(2) 0.0338(18) 0.0400(19) -0.0056(15) 0.0062(17) 0.0087(15)
C3 0.42(2) 0.089(6) 0.44(2) 0.026(9) 0.393(19) 0.062(9)
C4 0.196(11) 0.309(18) 0.58(3) -0.38(2) -0.189(17) 0.162(13)
C5 0.408(17) 0.207(10) 0.071(4) -0.003(6) 0.002(8) 0.240(12)
C6 0.0369(17) 0.0289(16) 0.0264(15) 0.0006(13) 0.0013(13) -0.0039(13)
C7 0.0392(17) 0.0318(17) 0.0320(16) 0.0051(13) -0.0026(14) -0.0034(14)
C8 0.061(2) 0.0347(18) 0.051(2) -0.0073(16) -0.0058(19) -0.0029(16)
C9 0.0403(19) 0.048(2) 0.062(2) 0.0075(18) -0.0102(17) -0.0047(16)
C10 0.054(2) 0.045(2) 0.041(2) 0.0125(16) -0.0010(16) -0.0159(17)
C11 0.0325(15) 0.0233(15) 0.0323(16) -0.0011(13) 0.0061(13) 0.0036(12)
C12 0.0439(19) 0.0254(18) 0.0416(18) -0.0064(15) 0.0042(13) -0.0061(13)
C13 0.088(4) 0.055(3) 0.182(7) -0.057(4) -0.039(4) 0.027(3)
C14 0.184(8) 0.149(7) 0.105(5) -0.056(5) 0.067(5) -0.133(6)
C15 0.158(6) 0.050(3) 0.072(4) -0.025(3) -0.044(4) 0.003(4)
C16 0.0359(17) 0.0366(18) 0.0320(19) 0.0034(12) -0.0009(12) -0.0077(13)
C17 0.0355(19) 0.042(2) 0.052(2) -0.0019(16) 0.0009(16) -0.0135(15)
C18 0.050(2) 0.066(3) 0.085(3) -0.023(2) 0.010(2) -0.029(2)
C19 0.049(2) 0.052(2) 0.058(3) 0.0021(19) 0.007(2) 0.0000(18)
C20 0.039(2) 0.099(4) 0.061(3) 0.013(3) -0.014(2) -0.014(2)
C21 0.0373(18) 0.0321(18) 0.0264(19) -0.0047(13) -0.0041(14) 0.0078(14)
C22 0.058(2) 0.041(2) 0.0312(17) -0.0078(15) -0.0047(15) -0.0033(17)
C23 0.169(7) 0.094(4) 0.055(3) -0.014(3) -0.005(3) -0.078(5)
C24 0.106(5) 0.100(5) 0.107(5) -0.032(4) -0.074(4) 0.013(4)
C25 0.109(5) 0.093(5) 0.057(3) -0.044(3) 0.002(2) 0.001(3)
C26 0.0279(15) 0.0268(15) 0.0297(15) 0.0012(12) -0.0003(13) 0.0004(11)
C27 0.0395(17) 0.0264(15) 0.0323(16) 0.0034(12) 0.0033(13) 0.0050(12)
C28 0.066(3) 0.0310(18) 0.060(2) -0.0041(17) -0.0129(19) 0.0025(17)
C29 0.039(2) 0.048(2) 0.071(3) 0.0137(19) 0.0078(18) 0.0138(16)
C30 0.057(2) 0.0407(19) 0.040(2) 0.0088(14) -0.0036(16) 0.0133(16)
C31 0.0339(16) 0.0235(15) 0.0270(14) 0.0020(12) -0.0049(13) -0.0020(12)
C32 0.0519(19) 0.0222(15) 0.0301(17) -0.0024(12) -0.0021(13) -0.0008(14)
C33 0.062(2) 0.040(2) 0.050(2) -0.0113(16) -0.0142(17) -0.0042(17)
C34 0.055(2) 0.047(2) 0.052(2) -0.0159(17) 0.0062(17) -0.0014(17)
C35 0.080(3) 0.0215(17) 0.046(2) 0.0017(15) -0.0072(19) 0.0042(16)
C36 0.0462(19) 0.0316(17) 0.0358(17) 0.0014(14) 0.0028(14) -0.0100(14)
C37 0.0397(18) 0.046(2) 0.0395(18) 0.0005(15) -0.0058(15) -0.0086(15)
C38 0.0451(19) 0.0349(17) 0.0324(16) 0.0052(13) -0.0025(14) 0.0058(14)
C39 0.0458(18) 0.0279(15) 0.0377(16) 0.0089(14) -0.0017(15) -0.0029(13)
C40 0.0376(17) 0.0312(16) 0.0287(15) 0.0036(13) -0.0003(13) -0.0055(13)
C41 0.052(2) 0.0350(18) 0.0324(16) 0.0018(14) 0.0032(15) 0.0119(15)
C42 0.054(2) 0.056(2) 0.0384(19) 0.0049(17) 0.0145(16) 0.0137(18)
C43 0.167(6) 0.064(3) 0.128(5) 0.031(3) 0.114(5) 0.016(4)
C44 0.133(5) 0.040(2) 0.100(4) 0.024(3) 0.081(4) 0.026(3)
C45 0.189(7) 0.051(3) 0.145(6) 0.047(4) 0.117(6) 0.040(4)

loop_
_atom_type_symbol
_atom_type_description
_atom_type_scat_dispersion_real
_atom_type_scat_dispersion_imag
_atom_type_scat_source
C C 0.0033 0.0016 'International Tables Vol C Tables 4.2.6.8 and 6.1.1.4'
H H 0.0000 0.0000 'International Tables Vol C Tables 4.2.6.8 and 6.1.1.4'
O O 0.0106 0.0060 'International Tables Vol C Tables 4.2.6.8 and 6.1.1.4'
Zn Zn 0.2839 1.4301 'International Tables Vol C Tables 4.2.6.8 and 6.1.1.4'
Nd Nd -0.1943 3.0179 'International Tables Vol C Tables 4.2.6.8 and 6.1.1.4'
N N 0.0061 0.0033 'International Tables Vol C Tables 4.2.6.8 and 6.1.1.4'

loop_
_geom_angle_atom_site_label_1
_geom_angle_atom_site_label_2
_geom_angle_atom_site_label_3
_geom_angle
O13 Nd1 O6 158.54(8)
O13 Nd1 O2 101.55(8)
O6 Nd1 O2 85.34(9)
O13 Nd1 O9 85.39(9)
O6 Nd1 O9 99.07(9)
O2 Nd1 O9 149.35(11)
O13 Nd1 O11 84.06(8)
O6 Nd1 O11 77.79(8)
O2 Nd1 O11 139.40(10)
O9 Nd1 O11 70.58(11)
O13 Nd1 O4 78.79(8)
O6 Nd1 O4 84.60(8)
O2 Nd1 O4 70.44(9)
O9 Nd1 O4 139.99(10)
O11 Nd1 O4 71.39(10)
O13 Nd1 O7 127.80(7)
O6 Nd1 O7 73.55(8)
O2 Nd1 O7 74.59(9)
O9 Nd1 O7 77.64(10)
O11 Nd1 O7 132.64(9)
O4 Nd1 O7 139.93(8)
O13 Nd1 O8 75.18(7)
O6 Nd1 O8 126.26(8)
O2 Nd1 O8 78.90(8)
O9 Nd1 O8 74.07(10)
O11 Nd1 O8 140.11(8)
O4 Nd1 O8 134.39(8)
O7 Nd1 O8 52.77(7)
O5 Zn1 O1 117.21(12)
O5 Zn1 O3 127.24(10)
O1 Zn1 O3 108.81(11)
O5 Zn1 N1 95.59(10)
O1 Zn1 N1 103.36(12)
O3 Zn1 N1 97.67(10)
O14 Zn2 O10 119.61(11)
O14 Zn2 O12 127.98(10)
O10 Zn2 O12 106.16(11)
O14 Zn2 N2 96.35(10)
O10 Zn2 N2 101.27(11)
O12 Zn2 N2 97.73(10)
C1 O1 Zn1 123.0(2)
C1 O2 Nd1 150.8(2)
C6 O3 Zn1 118.5(2)
C6 O4 Nd1 153.2(2)
C11 O5 Zn1 120.6(2)
C11 O6 Nd1 150.3(2)
C16 O7 Nd1 94.13(18)
C16 O8 Nd1 91.77(19)
C21 O9 Nd1 158.4(3)
C21 O10 Zn2 124.3(2)
C26 O11 Nd1 168.4(3)
C26 O12 Zn2 113.9(2)
C31 O13 Nd1 157.6(2)
C31 O14 Zn2 127.1(2)
C40 N1 C36 117.8(3)
C40 N1 Zn1 122.1(2)
C36 N1 Zn1 120.1(2)
C44 N2 C41 117.4(3)
C44 N2 Zn2 123.6(3)
C41 N2 Zn2 118.9(2)
O2 C1 O1 123.9(3)
O2 C1 C2 119.7(3)
O1 C1 C2 116.4(3)
C3 C2 C4 109.8(12)
C3 C2 C5 107.0(9)
C4 C2 C5 109.2(10)
C3 C2 C1 109.3(4)
C4 C2 C1 109.7(5)
C5 C2 C1 111.9(4)
C2 C3 H3A 109.5
C2 C3 H3B 109.5
H3A C3 H3B 109.5
C2 C3 H3C 109.5
H3A C3 H3C 109.5
H3B C3 H3C 109.5
C2 C4 H4A 109.5
C2 C4 H4B 109.5
H4A C4 H4B 109.5
C2 C4 H4C 109.5
H4A C4 H4C 109.5
H4B C4 H4C 109.5
C2 C5 H5A 109.5
C2 C5 H5B 109.5
H5A C5 H5B 109.5
C2 C5 H5C 109.5
H5A C5 H5C 109.5
H5B C5 H5C 109.5
O4 C6 O3 122.7(3)
O4 C6 C7 119.9(3)
O3 C6 C7 117.4(3)
C9 C7 C6 112.6(3)
C9 C7 C8 109.1(3)
C6 C7 C8 106.1(3)
C9 C7 C10 109.7(3)
C6 C7 C10 109.3(3)
C8 C7 C10 110.1(3)
C7 C8 H8A 109.5
C7 C8 H8B 109.5
H8A C8 H8B 109.5
C7 C8 H8C 109.5
H8A C8 H8C 109.5
H8B C8 H8C 109.5
C7 C9 H9A 109.5
C7 C9 H9B 109.5
H9A C9 H9B 109.5
C7 C9 H9C 109.5
H9A C9 H9C 109.5
H9B C9 H9C 109.5
C7 C10 H10A 109.5
C7 C10 H10B 109.5
H10A C10 H10B 109.5
C7 C10 H10C 109.5
H10A C10 H10C 109.5
H10B C10 H10C 109.5
O6 C11 O5 122.1(3)
O6 C11 C12 121.4(3)
O5 C11 C12 116.4(3)
C14 C12 C13 112.3(6)
C14 C12 C15 110.5(5)
C13 C12 C15 107.8(4)
C14 C12 C11 111.0(4)
C13 C12 C11 105.1(3)
C15 C12 C11 110.1(4)
C12 C13 H13A 109.5
C12 C13 H13B 109.5
H13A C13 H13B 109.5
C12 C13 H13C 109.5
H13A C13 H13C 109.5
H13B C13 H13C 109.5
C12 C14 H14A 109.5
C12 C14 H14B 109.5
H14A C14 H14B 109.5
C12 C14 H14C 109.5
H14A C14 H14C 109.5
H14B C14 H14C 109.5
C12 C15 H15A 109.5
C12 C15 H15B 109.5
H15A C15 H15B 109.5
C12 C15 H15C 109.5
H15A C15 H15C 109.5
H15B C15 H15C 109.5
O7 C16 O8 121.3(3)
O7 C16 C17 119.2(3)
O8 C16 C17 119.4(3)
C18 C17 C20 109.6(4)
C18 C17 C16 110.0(3)
C20 C17 C16 111.4(3)
C18 C17 C19 110.8(3)
C20 C17 C19 109.6(3)
C16 C17 C19 105.4(3)
C17 C18 H18A 109.5
C17 C18 H18B 109.5
H18A C18 H18B 109.5
C17 C18 H18C 109.5
H18A C18 H18C 109.5
H18B C18 H18C 109.5
C17 C19 H19A 109.5
C17 C19 H19B 109.5
H19A C19 H19B 109.5
C17 C19 H19C 109.5
H19A C19 H19C 109.5
H19B C19 H19C 109.5
C17 C20 H20A 109.5
C17 C20 H20B 109.5
H20A C20 H20B 109.5
C17 C20 H20C 109.5
H20A C20 H20C 109.5
H20B C20 H20C 109.5
O9 C21 O10 124.4(3)
O9 C21 C22 118.9(3)
O10 C21 C22 116.7(3)
C23 C22 C25 111.0(5)
C23 C22 C24 112.0(5)
C25 C22 C24 108.0(5)
C23 C22 C21 110.1(3)
C25 C22 C21 107.4(4)
C24 C22 C21 108.2(3)
C22 C23 H23A 109.5
C22 C23 H23B 109.5
H23A C23 H23B 109.5
C22 C23 H23C 109.5
H23A C23 H23C 109.5
H23B C23 H23C 109.5
C22 C24 H24A 109.5
C22 C24 H24B 109.5
H24A C24 H24B 109.5
C22 C24 H24C 109.5
H24A C24 H24C 109.5
H24B C24 H24C 109.5
C22 C25 H25A 109.5
C22 C25 H25B 109.5
H25A C25 H25B 109.5
C22 C25 H25C 109.5
H25A C25 H25C 109.5
H25B C25 H25C 109.5
O11 C26 O12 122.2(3)
O11 C26 C27 119.5(3)
O12 C26 C27 118.3(3)
C30 C27 C29 110.7(3)
C30 C27 C28 110.5(3)
C29 C27 C28 109.6(3)
C30 C27 C26 109.6(3)
C29 C27 C26 111.4(3)
C28 C27 C26 104.8(3)
C27 C28 H28A 109.5
C27 C28 H28B 109.5
H28A C28 H28B 109.5
C27 C28 H28C 109.5
H28A C28 H28C 109.5
H28B C28 H28C 109.5
C27 C29 H29A 109.5
C27 C29 H29B 109.5
H29A C29 H29B 109.5
C27 C29 H29C 109.5
H29A C29 H29C 109.5
H29B C29 H29C 109.5
C27 C30 H30A 109.5
C27 C30 H30B 109.5
H30A C30 H30B 109.5
C27 C30 H30C 109.5
H30A C30 H30C 109.5
H30B C30 H30C 109.5
O13 C31 O14 124.3(3)
O13 C31 C32 119.5(3)
O14 C31 C32 116.1(3)
C33 C32 C34 109.6(3)
C33 C32 C35 109.2(3)
C34 C32 C35 111.0(3)
C33 C32 C31 106.0(3)
C34 C32 C31 110.7(3)
C35 C32 C31 110.3(3)
C32 C33 H33A 109.5
C32 C33 H33B 109.5
H33A C33 H33B 109.5
C32 C33 H33C 109.5
H33A C33 H33C 109.5
H33B C33 H33C 109.5
C32 C34 H34A 109.5
C32 C34 H34B 109.5
H34A C34 H34B 109.5
C32 C34 H34C 109.5
H34A C34 H34C 109.5
H34B C34 H34C 109.5
C32 C35 H35A 109.5
C32 C35 H35B 109.5
H35A C35 H35B 109.5
C32 C35 H35C 109.5
H35A C35 H35C 109.5
H35B C35 H35C 109.5
N1 C36 C37 123.0(3)
N1 C36 H36 118.5
C37 C36 H36 118.5
C36 C37 C38 119.1(3)
C36 C37 H37 120.5
C38 C37 H37 120.5
C39 C38 C37 119.0(3)
C39 C38 H38 120.5
C37 C38 H38 120.5
C38 C39 C40 118.7(3)
C38 C39 H39 120.6
C40 C39 H39 120.6
N1 C40 C39 122.4(3)
N1 C40 H40 118.8
C39 C40 H40 118.8
N2 C41 C42 124.8(3)
N2 C41 H41 117.6
C42 C41 H41 117.6
C43 C42 C41 117.4(4)
C43 C42 H42 121.3
C41 C42 H42 121.3
C42 C43 C45 119.1(4)
C42 C43 H43 120.4
C45 C43 H43 120.4
N2 C44 C45 122.4(4)
N2 C44 H44 118.8
C45 C44 H44 118.8
C44 C45 C43 118.2(5)
C44 C45 H45 120.9
C43 C45 H45 120.9

loop_
_geom_bond_atom_site_label_1
_geom_bond_atom_site_label_2
_geom_bond_distance
Nd1 O13 2.394(2)
Nd1 O6 2.395(2)
Nd1 O2 2.419(2)
Nd1 O9 2.431(3)
Nd1 O11 2.436(3)
Nd1 O4 2.454(2)
Nd1 O7 2.456(2)
Nd1 O8 2.504(2)
Zn1 O5 1.942(2)
Zn1 O1 1.945(2)
Zn1 O3 1.959(2)
Zn1 N1 2.059(3)
Zn2 O14 1.932(2)
Zn2 O10 1.938(2)
Zn2 O12 1.970(2)
Zn2 N2 2.066(3)
O1 C1 1.261(4)
O2 C1 1.241(4)
O3 C6 1.290(4)
O4 C6 1.227(4)
O5 C11 1.272(4)
O6 C11 1.240(4)
O7 C16 1.262(4)
O8 C16 1.267(4)
O9 C21 1.238(5)
O10 C21 1.259(4)
O11 C26 1.231(4)
O12 C26 1.268(4)
O13 C31 1.235(4)
O14 C31 1.271(4)
N1 C40 1.339(4)
N1 C36 1.345(4)
N2 C44 1.317(5)
N2 C41 1.319(4)
C1 C2 1.530(5)
C2 C3 1.388(9)
C2 C4 1.401(11)
C2 C5 1.424(8)
C3 H3A 0.9800
C3 H3B 0.9800
C3 H3C 0.9800
C4 H4A 0.9800
C4 H4B 0.9800
C4 H4C 0.9800
C5 H5A 0.9800
C5 H5B 0.9800
C5 H5C 0.9800
C6 C7 1.531(4)
C7 C9 1.528(5)
C7 C8 1.531(5)
C7 C10 1.534(5)
C8 H8A 0.9800
C8 H8B 0.9800
C8 H8C 0.9800
C9 H9A 0.9800
C9 H9B 0.9800
C9 H9C 0.9800
C10 H10A 0.9800
C10 H10B 0.9800
C10 H10C 0.9800
C11 C12 1.529(5)
C12 C14 1.467(6)
C12 C13 1.501(6)
C12 C15 1.517(6)
C13 H13A 0.9800
C13 H13B 0.9800
C13 H13C 0.9800
C14 H14A 0.9800
C14 H14B 0.9800
C14 H14C 0.9800
C15 H15A 0.9800
C15 H15B 0.9800
C15 H15C 0.9800
C16 C17 1.533(5)
C17 C18 1.522(5)
C17 C20 1.525(6)
C17 C19 1.543(6)
C18 H18A 0.9800
C18 H18B 0.9800
C18 H18C 0.9800
C19 H19A 0.9800
C19 H19B 0.9800
C19 H19C 0.9800
C20 H20A 0.9800
C20 H20B 0.9800
C20 H20C 0.9800
C21 C22 1.541(5)
C22 C23 1.506(6)
C22 C25 1.517(6)
C22 C24 1.519(7)
C23 H23A 0.9800
C23 H23B 0.9800
C23 H23C 0.9800
C24 H24A 0.9800
C24 H24B 0.9800
C24 H24C 0.9800
C25 H25A 0.9800
C25 H25B 0.9800
C25 H25C 0.9800
C26 C27 1.537(4)
C27 C30 1.520(4)
C27 C29 1.523(5)
C27 C28 1.531(5)
C28 H28A 0.9800
C28 H28B 0.9800
C28 H28C 0.9800
C29 H29A 0.9800
C29 H29B 0.9800
C29 H29C 0.9800
C30 H30A 0.9800
C30 H30B 0.9800
C30 H30C 0.9800
C31 C32 1.539(4)
C32 C33 1.523(5)
C32 C34 1.533(5)
C32 C35 1.534(5)
C33 H33A 0.9800
C33 H33B 0.9800
C33 H33C 0.9800
C34 H34A 0.9800
C34 H34B 0.9800
C34 H34C 0.9800
C35 H35A 0.9800
C35 H35B 0.9800
C35 H35C 0.9800
C36 C37 1.366(5)
C36 H36 0.9500
C37 C38 1.382(5)
C37 H37 0.9500
C38 C39 1.375(5)
C38 H38 0.9500
C39 C40 1.392(5)
C39 H39 0.9500
C40 H40 0.9500
C41 C42 1.380(5)
C41 H41 0.9500
C42 C43 1.342(7)
C42 H42 0.9500
C43 C45 1.407(7)
C43 H43 0.9500
C44 C45 1.377(6)
C44 H44 0.9500
C45 H45 0.9500
